data_4126204
loop_
_publ_author_name
'Rezazadeh, Sina'
'Devannah, Vijayarajan'
'Watson, Donald A.'

_publ_section_title
;
 Nickel-Catalyzed C-Alkylation of Nitroalkanes with Unactivated Alkyl
 Iodides.
;
_journal_name_full 'Journal of the American Chemical Society'
_journal_paper_doi 10.1021/jacs.7b04312
_journal_year 2017
_chemical_formula_sum 'C13 H15 F I N O'
_chemical_formula_weight 347.16
_space_group_crystal_system monoclinic
_space_group_IT_number 14
_space_group_name_Hall '-P 2ybc'
_space_group_name_H-M_alt 'P 1 21/c 1'
_symmetry_space_group_name_Hall '-P 2ybc'
_symmetry_space_group_name_H-M 'P 1 21/c 1'
_atom_sites_solution_hydrogens mixed
_audit_creation_method SHELXL-2014/7
_cell_angle_alpha 90
_cell_angle_beta 104.873(2)
_cell_angle_gamma 90
_cell_formula_units_Z 4
_cell_length_a 15.4052(4)
_cell_length_b 9.1917(2)
_cell_length_c 9.8522(3)
_cell_measurement_reflns_used 9831
_cell_measurement_temperature 200(2)
_cell_measurement_theta_max 74.67
_cell_measurement_theta_min 2.97
_cell_volume 1348.33(6)
_computing_cell_refinement 'Bruker SAINT'
_computing_data_collection 'Bruker APEX2'
_computing_data_reduction 'Bruker SAINT'
_computing_molecular_graphics 'Bruker SHELXTL'
_computing_publication_material 'Bruker SHELXTL'
_computing_structure_refinement 'SHELXL-2014/7 (Sheldrick, 2014)'
_computing_structure_solution 'SHELXS-97 (Sheldrick 2008)'
_diffrn_ambient_temperature 200(2)
_diffrn_detector_area_resol_mean 8.33
_diffrn_measured_fraction_theta_full 0.999
_diffrn_measured_fraction_theta_max 0.994
_diffrn_measurement_device_type 'Bruker AXS APEX diffractometer'
_diffrn_measurement_method '\f and \w scans'
_diffrn_radiation_type CuK\a
_diffrn_radiation_wavelength 1.54178
_diffrn_reflns_av_R_equivalents 0.0631
_diffrn_reflns_av_unetI/netI 0.0438
_diffrn_reflns_Laue_measured_fraction_full 0.999
_diffrn_reflns_Laue_measured_fraction_max 0.994
_diffrn_reflns_limit_h_max 19
_diffrn_reflns_limit_h_min -19
_diffrn_reflns_limit_k_max 11
_diffrn_reflns_limit_k_min -11
_diffrn_reflns_limit_l_max 12
_diffrn_reflns_limit_l_min -12
_diffrn_reflns_number 18238
_diffrn_reflns_point_group_measured_fraction_full 0.999
_diffrn_reflns_point_group_measured_fraction_max 0.994
_diffrn_reflns_theta_full 67.679
_diffrn_reflns_theta_max 74.907
_diffrn_reflns_theta_min 5.656
_exptl_absorpt_coefficient_mu 18.646
_exptl_absorpt_correction_T_max 0.7539
_exptl_absorpt_correction_T_min 0.3875
_exptl_absorpt_correction_type multi-scan
_exptl_absorpt_process_details 'APEX3 (Bruker, 2015)'
_exptl_crystal_colour colourless
_exptl_crystal_density_diffrn 1.710
_exptl_crystal_description rod
_exptl_crystal_F_000 680
_exptl_crystal_size_max 0.241
_exptl_crystal_size_mid 0.056
_exptl_crystal_size_min 0.054
_refine_diff_density_max 1.439
_refine_diff_density_min -1.056
_refine_diff_density_rms 0.123
_refine_ls_extinction_method none
_refine_ls_goodness_of_fit_ref 1.122
_refine_ls_hydrogen_treatment mixed
_refine_ls_matrix_type full
_refine_ls_number_parameters 157
_refine_ls_number_reflns 2759
_refine_ls_number_restraints 55
_refine_ls_restrained_S_all 1.112
_refine_ls_R_factor_all 0.0596
_refine_ls_R_factor_gt 0.0522
_refine_ls_shift/su_max 0.000
_refine_ls_shift/su_mean 0.000
_refine_ls_structure_factor_coef Fsqd
_refine_ls_weighting_details 'w=1/[\s^2^(Fo^2^)+(0.0874P)^2^+2.0807P] where P=(Fo^2^+2Fc^2^)/3'
_refine_ls_weighting_scheme calc
_refine_ls_wR_factor_gt 0.1543
_refine_ls_wR_factor_ref 0.1600
_reflns_Friedel_coverage 0.000
_reflns_number_gt 2316
_reflns_number_total 2759
_reflns_threshold_expression 'I > 2\s(I)'
_cod_data_source_file ja7b04312_si_004.cif
_cod_data_source_block donw066a
_cod_database_code 4126204
_shelx_shelxl_version_number 2014/7
_shelx_space_group_comment
; 
The symmetry employed for this shelxl refinement is uniquely defined 
by the following loop, which should always be used as a source of 
symmetry information in preference to the above space-group names. 
They are only intended as comments. 
;
_shelx_estimated_absorpt_t_min 0.094
_shelx_estimated_absorpt_t_max 0.433

loop_
_space_group_symop_operation_xyz
'x, y, z'
'-x, y+1/2, -z+1/2'
'-x, -y, -z'
'x, -y-1/2, z-1/2'

loop_
_atom_site_label
_atom_site_type_symbol
_atom_site_fract_x
_atom_site_fract_y
_atom_site_fract_z
_atom_site_U_iso_or_equiv
_atom_site_adp_type
_atom_site_occupancy
_atom_site_site_symmetry_order
_atom_site_calc_flag
_atom_site_refinement_flags_posn
_atom_site_refinement_flags_adp
C1 C 0.6577(3) 0.5140(5) 0.0589(4) 0.0328(9) Uani 1 1 d . .
H1 H 0.7008 0.4709 0.1349 0.039 Uiso 1 1 calc R U
C2 C 0.6094(4) 0.6345(5) 0.0825(5) 0.0366(10) Uani 1 1 d . .
H2 H 0.6193 0.6755 0.1737 0.044 Uiso 1 1 calc R U
C3 C 0.5470(3) 0.6927(5) -0.0291(5) 0.0348(10) Uani 1 1 d . .
C4 C 0.5310(3) 0.6389(5) -0.1637(5) 0.0358(10) Uani 1 1 d . .
H4 H 0.4876 0.6824 -0.2389 0.043 Uiso 1 1 calc R U
C5 C 0.5802(3) 0.5195(5) -0.1862(5) 0.0343(9) Uani 1 1 d . .
H5 H 0.5707 0.4806 -0.2782 0.041 Uiso 1 1 calc R U
C6 C 0.6435(3) 0.4557(5) -0.0756(4) 0.0297(9) Uani 1 1 d . .
C7 C 0.6932(3) 0.3246(5) -0.1059(4) 0.0313(9) Uani 1 1 d . .
C8 C 0.7167(3) -0.0212(5) -0.0422(5) 0.0354(10) Uani 1 1 d . U
H8A H 0.6676 -0.0026 -0.1274 0.042 Uiso 1 1 calc R U
H8B H 0.6897 -0.0326 0.0382 0.042 Uiso 1 1 calc R U
C9 C 0.7657(3) -0.1616(5) -0.0616(5) 0.0382(10) Uani 1 1 d . U
H9A H 0.7233 -0.2446 -0.0771 0.046 Uiso 1 1 calc R U
H9B H 0.7906 -0.1527 -0.1445 0.046 Uiso 1 1 calc R U
C10 C 0.8407(3) -0.1870(5) 0.0690(6) 0.0401(10) Uani 1 1 d . U
H10 H 0.8137 -0.1968 0.1507 0.048 Uiso 1 1 calc R U
C11 C 0.9073(4) -0.0622(7) 0.0984(7) 0.0524(13) Uani 1 1 d . U
H11A H 0.9367 -0.0532 0.0204 0.063 Uiso 1 1 calc R U
H11B H 0.9543 -0.0819 0.1859 0.063 Uiso 1 1 calc R U
C12 C 0.8587(4) 0.0804(6) 0.1137(6) 0.0486(13) Uani 1 1 d . U
H12A H 0.8354 0.0753 0.1983 0.058 Uiso 1 1 calc R U
H12B H 0.9018 0.1623 0.1258 0.058 Uiso 1 1 calc R U
C13 C 0.7811(4) 0.1074(5) -0.0156(5) 0.0353(10) Uani 1 1 d . .
H13 H 0.8062 0.1196 -0.0990 0.042 Uiso 1 1 calc R U
F1 F 0.4987(2) 0.8106(3) -0.0065(3) 0.0467(7) Uani 1 1 d . .
I1 I 0.90917(3) -0.38886(4) 0.04698(6) 0.0696(2) Uani 1 1 d . U
N1 N 0.7339(3) 0.2404(4) 0.0027(4) 0.0363(9) Uani 1 1 d D .
H1N H 0.719(4) 0.241(7) 0.082(3) 0.044 Uiso 1 1 d D U
O1 O 0.6958(3) 0.2967(4) -0.2273(3) 0.0431(8) Uani 1 1 d . .

loop_
_atom_site_aniso_label
_atom_site_aniso_U_11
_atom_site_aniso_U_22
_atom_site_aniso_U_33
_atom_site_aniso_U_23
_atom_site_aniso_U_13
_atom_site_aniso_U_12
C1 0.041(2) 0.034(2) 0.0214(19) 0.0009(17) 0.0032(17) 0.0016(18)
C2 0.049(3) 0.033(2) 0.028(2) -0.0014(18) 0.009(2) 0.006(2)
C3 0.044(2) 0.026(2) 0.034(2) 0.0024(18) 0.011(2) 0.0005(18)
C4 0.041(2) 0.035(2) 0.028(2) 0.0059(18) 0.0038(19) -0.0022(19)
C5 0.045(2) 0.031(2) 0.026(2) -0.0004(17) 0.0065(18) -0.0064(19)
C6 0.042(2) 0.025(2) 0.0227(19) 0.0018(16) 0.0091(17) -0.0053(17)
C7 0.041(2) 0.028(2) 0.025(2) -0.0002(17) 0.0093(18) -0.0038(18)
C8 0.038(2) 0.029(2) 0.037(2) 0.0013(18) 0.0052(19) 0.0056(18)
C9 0.039(2) 0.027(2) 0.046(3) -0.0010(19) 0.0051(19) 0.0058(18)
C10 0.039(2) 0.033(2) 0.046(3) 0.0013(19) 0.006(2) 0.0120(18)
C11 0.039(3) 0.045(3) 0.066(4) -0.007(3) 0.002(2) 0.004(2)
C12 0.045(3) 0.040(3) 0.054(3) -0.009(2) 0.002(2) 0.002(2)
C13 0.044(3) 0.031(2) 0.033(2) 0.0002(18) 0.013(2) 0.0019(18)
F1 0.0614(18) 0.0376(15) 0.0402(15) 0.0018(12) 0.0113(13) 0.0181(14)
I1 0.0582(3) 0.0462(3) 0.0965(4) -0.00349(19) 0.0054(2) 0.02117(16)
N1 0.056(2) 0.0300(19) 0.0258(19) -0.0008(15) 0.0156(17) 0.0045(17)
O1 0.066(2) 0.0419(19) 0.0243(16) -0.0012(14) 0.0174(16) 0.0071(17)

loop_
_atom_type_symbol
_atom_type_description
_atom_type_scat_dispersion_real
_atom_type_scat_dispersion_imag
_atom_type_scat_source
C C 0.0181 0.0091 'International Tables Vol C Tables 4.2.6.8 and 6.1.1.4'
H H 0.0000 0.0000 'International Tables Vol C Tables 4.2.6.8 and 6.1.1.4'
N N 0.0311 0.0180 'International Tables Vol C Tables 4.2.6.8 and 6.1.1.4'
O O 0.0492 0.0322 'International Tables Vol C Tables 4.2.6.8 and 6.1.1.4'
F F 0.0727 0.0534 'International Tables Vol C Tables 4.2.6.8 and 6.1.1.4'
I I -0.3257 6.8362 'International Tables Vol C Tables 4.2.6.8 and 6.1.1.4'

loop_
_geom_angle_atom_site_label_1
_geom_angle_atom_site_label_2
_geom_angle_atom_site_label_3
_geom_angle
C2 C1 C6 120.4(4)
C2 C1 H1 119.8
C6 C1 H1 119.8
C3 C2 C1 118.2(4)
C3 C2 H2 120.9
C1 C2 H2 120.9
F1 C3 C2 118.6(4)
F1 C3 C4 118.2(4)
C2 C3 C4 123.2(5)
C3 C4 C5 118.0(4)
C3 C4 H4 121.0
C5 C4 H4 121.0
C4 C5 C6 120.8(4)
C4 C5 H5 119.6
C6 C5 H5 119.6
C5 C6 C1 119.4(4)
C5 C6 C7 118.3(4)
C1 C6 C7 122.3(4)
O1 C7 N1 121.9(4)
O1 C7 C6 120.4(4)
N1 C7 C6 117.7(4)
C13 C8 C9 110.8(4)
C13 C8 H8A 109.5
C9 C8 H8A 109.5
C13 C8 H8B 109.5
C9 C8 H8B 109.5
H8A C8 H8B 108.1
C10 C9 C8 108.5(4)
C10 C9 H9A 110.0
C8 C9 H9A 110.0
C10 C9 H9B 110.0
C8 C9 H9B 110.0
H9A C9 H9B 108.4
C9 C10 C11 112.2(4)
C9 C10 I1 109.4(3)
C11 C10 I1 110.1(3)
C9 C10 H10 108.4
C11 C10 H10 108.4
I1 C10 H10 108.4
C10 C11 C12 110.0(4)
C10 C11 H11A 109.7
C12 C11 H11A 109.7
C10 C11 H11B 109.7
C12 C11 H11B 109.7
H11A C11 H11B 108.2
C13 C12 C11 110.7(4)
C13 C12 H12A 109.5
C11 C12 H12A 109.5
C13 C12 H12B 109.5
C11 C12 H12B 109.5
H12A C12 H12B 108.1
N1 C13 C8 110.4(4)
N1 C13 C12 110.0(4)
C8 C13 C12 110.7(4)
N1 C13 H13 108.6
C8 C13 H13 108.6
C12 C13 H13 108.6
C7 N1 C13 122.2(4)
C7 N1 H1N 122(4)
C13 N1 H1N 112(4)

loop_
_geom_bond_atom_site_label_1
_geom_bond_atom_site_label_2
_geom_bond_distance
C1 C2 1.387(7)
C1 C6 1.393(6)
C1 H1 0.9500
C2 C3 1.370(7)
C2 H2 0.9500
C3 F1 1.365(5)
C3 C4 1.377(7)
C4 C5 1.383(7)
C4 H4 0.9500
C5 C6 1.391(6)
C5 H5 0.9500
C6 C7 1.498(6)
C7 O1 1.235(5)
C7 N1 1.339(6)
C8 C13 1.522(7)
C8 C9 1.532(6)
C8 H8A 0.9900
C8 H8B 0.9900
C9 C10 1.510(7)
C9 H9A 0.9900
C9 H9B 0.9900
C10 C11 1.516(8)
C10 I1 2.173(5)
C10 H10 1.0000
C11 C12 1.535(8)
C11 H11A 0.9900
C11 H11B 0.9900
C12 C13 1.528(8)
C12 H12A 0.9900
C12 H12B 0.9900
C13 N1 1.457(6)
C13 H13 1.0000
N1 H1N 0.865(10)

loop_
_geom_hbond_atom_site_label_D
_geom_hbond_atom_site_label_H
_geom_hbond_atom_site_label_A
_geom_hbond_distance_DH
_geom_hbond_distance_HA
_geom_hbond_distance_DA
_geom_hbond_angle_DHA
_geom_hbond_site_symmetry_A
N1 H1N O1 0.865(10) 2.034(17) 2.887(5) 169(6) 4_566

loop_
_geom_torsion_atom_site_label_1
_geom_torsion_atom_site_label_2
_geom_torsion_atom_site_label_3
_geom_torsion_atom_site_label_4
_geom_torsion
C6 C1 C2 C3 0.8(7)
C1 C2 C3 F1 179.5(4)
C1 C2 C3 C4 -1.1(8)
F1 C3 C4 C5 179.9(4)
C2 C3 C4 C5 0.5(8)
C3 C4 C5 C6 0.3(7)
C4 C5 C6 C1 -0.6(7)
C4 C5 C6 C7 178.6(4)
C2 C1 C6 C5 0.0(7)
C2 C1 C6 C7 -179.2(4)
C5 C6 C7 O1 18.4(7)
C1 C6 C7 O1 -162.4(4)
C5 C6 C7 N1 -161.5(4)
C1 C6 C7 N1 17.7(7)
C13 C8 C9 C10 58.7(5)
C8 C9 C10 C11 -59.2(6)
C8 C9 C10 I1 178.4(3)
C9 C10 C11 C12 57.9(6)
I1 C10 C11 C12 179.9(4)
C10 C11 C12 C13 -55.0(7)
C9 C8 C13 N1 180.0(4)
C9 C8 C13 C12 -58.0(5)
C11 C12 C13 N1 178.0(5)
C11 C12 C13 C8 55.8(6)
O1 C7 N1 C13 -2.4(7)
C6 C7 N1 C13 177.6(4)
C8 C13 N1 C7 -88.2(5)
C12 C13 N1 C7 149.3(5)
